data_4029966
loop_
_publ_author_name
'Myers, Eddie'
'Herrero-G\'omez, Elena'
'Albrecht, Irina'
'Lachs, Jennifer'
'Mayer, Peter'
'Hanni, Matti'
'Ochsenfeld, Christian'
'Trauner, Dirk'

_publ_section_title
;
 Total synthesis of the proposed structure of trichodermatide a.
;
_journal_issue 20
_journal_name_full 'The Journal of organic chemistry'
_journal_page_first 9812
_journal_page_last 9817
_journal_paper_doi 10.1021/jo501206k
_journal_volume 79
_journal_year 2014
_chemical_formula_moiety 'C22 H32 O7'
_chemical_formula_sum 'C22 H32 O7'
_chemical_formula_weight 408.485
_space_group_IT_number 14
_symmetry_cell_setting monoclinic
_symmetry_Int_Tables_number 14
_symmetry_space_group_name_Hall '-P 2yn'
_symmetry_space_group_name_H-M 'P 1 21/n 1'
_atom_sites_solution_hydrogens geom
_atom_sites_solution_primary direct
_atom_sites_solution_secondary difmap
_audit_block_code C22H32O7_pn387_trauner
_audit_creation_date 15-Nov-11
_audit_creation_method 'form98_non/compatible with shelxl97-2'
_audit_update_record 15-Nov-11
_cell_angle_alpha 90.00
_cell_angle_beta 92.531(3)
_cell_angle_gamma 90.00
_cell_formula_units_Z 4
_cell_length_a 5.1037(3)
_cell_length_b 12.7494(7)
_cell_length_c 31.1738(17)
_cell_measurement_reflns_used 5202
_cell_measurement_temperature 173(2)
_cell_measurement_theta_max 25.350
_cell_measurement_theta_min 3.134
_cell_volume 2026.5(2)
_computing_cell_refinement 'HKL Scalepack (Otwinowski & Minor 1997)'
_computing_data_collection 'Collect (Bruker AXS BV, 1997-2004)'
_computing_data_reduction 'HKL Denzo and Scalepack (Otwinowski & Minor 1997)'
_computing_structure_refinement
;
Sheldrick, G. M. (2008).
<i>Acta Cryst.</i> A<b>64</b>, 112--122.
;
_computing_structure_solution
;
A. Altomare, M. C. Burla, M. Camalli, G. L. Cascarano, C. Giacovazzo, A.
Guagliardi, A. G. G. Moliterni, G. Polidori, R. Spagna: SIR97: a new tool for
crystal structure determination and refinement; J. Appl. Crystallogr. 1999,
32, 115-119.
;
_diffrn_ambient_temperature 173(2)
_diffrn_detector_area_resol_mean 9
_diffrn_measured_fraction_theta_full 0.991
_diffrn_measured_fraction_theta_max 0.991
_diffrn_measurement_device '95mm CCD camera on \k-goniostat'
_diffrn_measurement_device_type KappaCCD
_diffrn_measurement_method 'CCD; rotation images'
_diffrn_orient_matrix_type 'by Bruker AXS Collect from scalepack cell'
_diffrn_orient_matrix_UB_11 -0.1167974
_diffrn_orient_matrix_UB_12 -0.0130505
_diffrn_orient_matrix_UB_13 -0.0260554
_diffrn_orient_matrix_UB_21 -0.1414005
_diffrn_orient_matrix_UB_22 -0.0251661
_diffrn_orient_matrix_UB_23 0.0186808
_diffrn_orient_matrix_UB_31 -0.0695003
_diffrn_orient_matrix_UB_32 0.0731328
_diffrn_orient_matrix_UB_33 0.0017788
_diffrn_radiation_collimation 0.20
_diffrn_radiation_monochromator 'MONTEL, graded multilayered X-ray optics'
_diffrn_radiation_source 'rotating anode'
_diffrn_radiation_type MoK\a
_diffrn_radiation_wavelength 0.71073
_diffrn_reflns_av_R_equivalents 0.1724
_diffrn_reflns_av_sigmaI/netI 0.1634
_diffrn_reflns_limit_h_max 5
_diffrn_reflns_limit_h_min -5
_diffrn_reflns_limit_k_max 14
_diffrn_reflns_limit_k_min -14
_diffrn_reflns_limit_l_max 35
_diffrn_reflns_limit_l_min -35
_diffrn_reflns_number 10107
_diffrn_reflns_theta_full 24.00
_diffrn_reflns_theta_max 24.00
_diffrn_reflns_theta_min 3.20
_diffrn_source_current 55.00
_diffrn_source_power 3.025
_diffrn_source_type 'FR 591 generator'
_diffrn_source_voltage 55.00
_exptl_absorpt_coefficient_mu 0.099
_exptl_absorpt_correction_type none
_exptl_crystal_colour colourless
_exptl_crystal_density_diffrn 1.33891(13)
_exptl_crystal_density_method 'not measured'
_exptl_crystal_description rod
_exptl_crystal_F_000 880
_exptl_crystal_size_max 0.22
_exptl_crystal_size_mid 0.05
_exptl_crystal_size_min 0.02
_refine_diff_density_max 0.290
_refine_diff_density_min -0.269
_refine_diff_density_rms 0.064
_refine_ls_extinction_method none
_refine_ls_goodness_of_fit_ref 0.939
_refine_ls_hydrogen_treatment constr
_refine_ls_matrix_type full
_refine_ls_number_parameters 266
_refine_ls_number_reflns 3152
_refine_ls_number_restraints 0
_refine_ls_restrained_S_all 0.939
_refine_ls_R_factor_all 0.1762
_refine_ls_R_factor_gt 0.0625
_refine_ls_shift/su_max 0.000
_refine_ls_shift/su_mean 0.000
_refine_ls_structure_factor_coef Fsqd
_refine_ls_weighting_details 'calc w=1/[\s^2^(Fo^2^)+(0.0473P)^2^+0.0000P] where P=(Fo^2^+2Fc^2^)/3'
_refine_ls_weighting_scheme calc
_refine_ls_wR_factor_gt 0.1060
_refine_ls_wR_factor_ref 0.1292
_reflns_number_gt 1502
_reflns_number_total 3152
_reflns_threshold_expression >2sigma(I)
_cod_data_source_file jo501206k_si_002.cif
_cod_data_source_block pn387
_cod_depositor_comments 'Adding full bibliography for 4029965--4029966.cif.'
_cod_original_cell_volume 2026.47(19)
_cod_original_sg_symbol_H-M 'P 21/n'
_cod_database_code 4029966

loop_
_symmetry_equiv_pos_as_xyz
'x, y, z'
'-x+1/2, y+1/2, -z+1/2'
'-x, -y, -z'
'x-1/2, -y-1/2, z-1/2'

loop_
_atom_site_label
_atom_site_type_symbol
_atom_site_fract_x
_atom_site_fract_y
_atom_site_fract_z
_atom_site_U_iso_or_equiv
_atom_site_adp_type
_atom_site_occupancy
_atom_site_symmetry_multiplicity
_atom_site_calc_flag
_atom_site_refinement_flags
O1 O 1.0591(4) 0.06584(17) 0.79262(7) 0.0270(7) Uani 1 1 d .
O2 O 0.6448(4) 0.08811(17) 0.81865(8) 0.0281(7) Uani 1 1 d .
H2 H 0.6110 0.0266 0.8105 0.042 Uiso 1 1 calc R
O3 O 0.9114(4) -0.08181(19) 0.85758(8) 0.0362(7) Uani 1 1 d .
H3 H 1.0409 -0.1179 0.8508 0.054 Uiso 1 1 calc R
O4 O 0.9780(4) 0.35034(18) 0.89337(7) 0.0296(7) Uani 1 1 d .
O5 O 0.6033(4) 0.25985(17) 0.88010(7) 0.0289(7) Uani 1 1 d .
O6 O 0.9447(4) 0.39971(19) 0.72785(8) 0.0336(7) Uani 1 1 d .
O7 O 1.0973(4) 0.3266(2) 0.65080(8) 0.0373(7) Uani 1 1 d .
H7 H 0.9644 0.3628 0.6440 0.056 Uiso 1 1 calc R
C1 C 0.9124(7) 0.0967(3) 0.82986(12) 0.0249(10) Uani 1 1 d .
C2 C 0.9951(6) 0.0235(3) 0.86689(11) 0.0260(10) Uani 1 1 d .
H2A H 1.1906 0.0247 0.8709 0.031 Uiso 1 1 calc R
C3 C 0.8759(7) 0.0606(3) 0.90798(12) 0.0327(11) Uani 1 1 d .
H3A H 0.9320 0.0129 0.9317 0.039 Uiso 1 1 calc R
H3B H 0.6824 0.0567 0.9045 0.039 Uiso 1 1 calc R
C4 C 0.9549(7) 0.1726(3) 0.92003(12) 0.0329(10) Uani 1 1 d .
H4A H 0.8660 0.1940 0.9462 0.039 Uiso 1 1 calc R
H4B H 1.1466 0.1758 0.9263 0.039 Uiso 1 1 calc R
C5 C 0.8802(7) 0.2470(3) 0.88372(12) 0.0260(10) Uani 1 1 d .
C6 C 0.9870(7) 0.2094(3) 0.84176(11) 0.0239(9) Uani 1 1 d .
H6 H 1.1825 0.2110 0.8456 0.029 Uiso 1 1 calc R
C7 C 0.9139(6) 0.2853(3) 0.80522(11) 0.0231(9) Uani 1 1 d .
H7A H 1.0298 0.3480 0.8094 0.028 Uiso 1 1 calc R
C8 C 0.9800(6) 0.2378(3) 0.76320(12) 0.0249(10) Uani 1 1 d .
C9 C 0.9838(6) 0.3043(3) 0.72531(13) 0.0267(10) Uani 1 1 d .
C10 C 1.0335(7) 0.2527(3) 0.68274(12) 0.0298(10) Uani 1 1 d .
H10 H 0.8701 0.2151 0.6727 0.036 Uiso 1 1 calc R
C11 C 1.2507(7) 0.1726(3) 0.68902(12) 0.0382(11) Uani 1 1 d .
H11A H 1.2875 0.1398 0.6611 0.046 Uiso 1 1 calc R
H11B H 1.4128 0.2075 0.7002 0.046 Uiso 1 1 calc R
C12 C 1.1693(7) 0.0893(3) 0.72029(12) 0.0337(11) Uani 1 1 d .
H12A H 1.0351 0.0435 0.7060 0.040 Uiso 1 1 calc R
H12B H 1.3231 0.0452 0.7285 0.040 Uiso 1 1 calc R
C13 C 1.0601(6) 0.1360(3) 0.76011(12) 0.0271(10) Uani 1 1 d .
C14 C 0.6311(6) 0.3246(3) 0.80760(11) 0.0275(10) Uani 1 1 d .
H14A H 0.6046 0.3870 0.7890 0.033 Uiso 1 1 calc R
H14B H 0.5076 0.2693 0.7973 0.033 Uiso 1 1 calc R
C15 C 0.5778(7) 0.3531(3) 0.85397(12) 0.0301(10) Uani 1 1 d .
H15 H 0.3992 0.3844 0.8559 0.036 Uiso 1 1 calc R
C16 C 0.7859(6) 0.4239(3) 0.87566(12) 0.0296(10) Uani 1 1 d .
H16 H 0.8679 0.4685 0.8535 0.035 Uiso 1 1 calc R
C17 C 0.6843(7) 0.4935(3) 0.91109(11) 0.0343(11) Uani 1 1 d .
H17A H 0.5970 0.4489 0.9322 0.041 Uiso 1 1 calc R
H17B H 0.5512 0.5422 0.8984 0.041 Uiso 1 1 calc R
C18 C 0.8998(7) 0.5573(3) 0.93449(12) 0.0365(11) Uani 1 1 d .
H18A H 0.9915 0.5998 0.9132 0.044 Uiso 1 1 calc R
H18B H 1.0295 0.5085 0.9481 0.044 Uiso 1 1 calc R
C19 C 0.7973(7) 0.6304(3) 0.96903(12) 0.0424(12) Uani 1 1 d .
H19A H 0.6984 0.5883 0.9895 0.051 Uiso 1 1 calc R
H19B H 0.9488 0.6622 0.9852 0.051 Uiso 1 1 calc R
C20 C 0.6196(7) 0.7183(3) 0.95103(12) 0.0395(11) Uani 1 1 d .
H20A H 0.7113 0.7555 0.9282 0.047 Uiso 1 1 calc R
H20B H 0.4585 0.6867 0.9377 0.047 Uiso 1 1 calc R
C21 C 0.5430(8) 0.7968(3) 0.98419(13) 0.0466(12) Uani 1 1 d .
H21A H 0.7021 0.8343 0.9951 0.056 Uiso 1 1 calc R
H21B H 0.4691 0.7589 1.0086 0.056 Uiso 1 1 calc R
C22 C 0.3438(7) 0.8765(3) 0.96706(13) 0.0474(12) Uani 1 1 d .
H22A H 0.4139 0.9132 0.9424 0.071 Uiso 1 1 calc R
H22B H 0.3079 0.9272 0.9897 0.071 Uiso 1 1 calc R
H22C H 0.1810 0.8404 0.9580 0.071 Uiso 1 1 calc R

loop_
_atom_site_aniso_label
_atom_site_aniso_U_11
_atom_site_aniso_U_22
_atom_site_aniso_U_33
_atom_site_aniso_U_23
_atom_site_aniso_U_13
_atom_site_aniso_U_12
O1 0.0296(15) 0.0269(16) 0.0247(18) 0.0012(13) 0.0055(13) 0.0007(12)
O2 0.0214(15) 0.0267(16) 0.0359(18) -0.0024(14) -0.0039(12) -0.0037(12)
O3 0.0361(16) 0.0233(16) 0.049(2) 0.0005(14) 0.0033(14) 0.0024(13)
O4 0.0262(15) 0.0266(16) 0.0354(18) -0.0056(13) -0.0039(12) 0.0006(13)
O5 0.0217(15) 0.0287(17) 0.0362(18) 0.0005(13) 0.0005(12) 0.0010(12)
O6 0.0389(17) 0.0257(17) 0.0364(19) 0.0018(14) 0.0019(13) 0.0006(14)
O7 0.0366(17) 0.0381(19) 0.038(2) 0.0134(14) 0.0055(14) 0.0014(13)
C1 0.016(2) 0.029(3) 0.029(3) -0.005(2) -0.0023(19) 0.0019(18)
C2 0.023(2) 0.022(2) 0.032(3) 0.002(2) -0.0017(19) 0.0050(19)
C3 0.028(2) 0.035(3) 0.035(3) 0.007(2) 0.0025(19) 0.003(2)
C4 0.034(2) 0.033(3) 0.032(3) -0.004(2) -0.001(2) 0.003(2)
C5 0.021(2) 0.026(3) 0.030(3) 0.000(2) -0.0066(19) -0.0006(19)
C6 0.019(2) 0.027(2) 0.026(3) 0.000(2) -0.0001(18) 0.0000(18)
C7 0.021(2) 0.019(2) 0.029(3) -0.0018(19) -0.0016(18) -0.0005(18)
C8 0.020(2) 0.027(3) 0.027(3) 0.006(2) -0.0046(19) 0.0012(19)
C9 0.015(2) 0.033(3) 0.031(3) -0.005(2) -0.0056(18) -0.002(2)
C10 0.033(2) 0.030(3) 0.026(3) 0.009(2) -0.0002(19) -0.009(2)
C11 0.035(3) 0.041(3) 0.039(3) 0.003(2) 0.005(2) 0.002(2)
C12 0.042(3) 0.033(3) 0.026(3) -0.001(2) 0.005(2) 0.005(2)
C13 0.022(2) 0.031(3) 0.028(3) 0.004(2) -0.0001(19) -0.006(2)
C14 0.024(2) 0.030(2) 0.028(3) -0.0063(19) -0.0016(18) 0.0010(18)
C15 0.028(2) 0.027(2) 0.036(3) -0.001(2) 0.000(2) 0.002(2)
C16 0.022(2) 0.028(2) 0.038(3) -0.004(2) 0.000(2) 0.004(2)
C17 0.032(2) 0.032(3) 0.039(3) -0.006(2) 0.003(2) 0.001(2)
C18 0.035(3) 0.038(3) 0.036(3) -0.007(2) -0.004(2) -0.004(2)
C19 0.047(3) 0.042(3) 0.038(3) -0.013(2) -0.004(2) -0.001(2)
C20 0.037(3) 0.043(3) 0.038(3) -0.005(2) -0.004(2) 0.000(2)
C21 0.054(3) 0.042(3) 0.044(3) -0.010(2) 0.001(2) 0.008(2)
C22 0.047(3) 0.042(3) 0.053(3) -0.007(2) 0.006(2) 0.007(2)

loop_
_atom_type_symbol
_atom_type_description
_atom_type_scat_dispersion_real
_atom_type_scat_dispersion_imag
_atom_type_scat_source
C C 0.0033 0.0016 'International Tables Vol C Tables 4.2.6.8 and 6.1.1.4'
H H 0.0000 0.0000 'International Tables Vol C Tables 4.2.6.8 and 6.1.1.4'
O O 0.0106 0.0060 'International Tables Vol C Tables 4.2.6.8 and 6.1.1.4'

loop_
_geom_angle_atom_site_label_1
_geom_angle_atom_site_label_2
_geom_angle_atom_site_label_3
_geom_angle
C13 O1 C1 115.8(3)
C1 O2 H2 109.5
C2 O3 H3 109.5
C5 O4 C16 106.9(2)
C5 O5 C15 101.8(2)
C10 O7 H7 109.5
O2 C1 O1 108.0(3)
O2 C1 C6 111.3(3)
O1 C1 C6 108.3(3)
O2 C1 C2 112.0(3)
O1 C1 C2 107.5(3)
C6 C1 C2 109.5(3)
O3 C2 C3 109.6(3)
O3 C2 C1 110.4(3)
C3 C2 C1 109.9(3)
O3 C2 H2A 109.0
C3 C2 H2A 109.0
C1 C2 H2A 109.0
C2 C3 C4 112.8(3)
C2 C3 H3A 109.0
C4 C3 H3A 109.0
C2 C3 H3B 109.0
C4 C3 H3B 109.0
H3A C3 H3B 107.8
C5 C4 C3 110.3(3)
C5 C4 H4A 109.6
C3 C4 H4A 109.6
C5 C4 H4B 109.6
C3 C4 H4B 109.6
H4A C4 H4B 108.1
O5 C5 O4 104.2(3)
O5 C5 C4 110.4(3)
O4 C5 C4 110.2(3)
O5 C5 C6 111.2(3)
O4 C5 C6 109.6(3)
C4 C5 C6 111.1(3)
C5 C6 C1 114.3(3)
C5 C6 C7 111.0(3)
C1 C6 C7 111.4(3)
C5 C6 H6 106.6
C1 C6 H6 106.6
C7 C6 H6 106.6
C8 C7 C6 109.8(3)
C8 C7 C14 115.1(3)
C6 C7 C14 111.7(3)
C8 C7 H7A 106.5
C6 C7 H7A 106.5
C14 C7 H7A 106.5
C13 C8 C9 118.8(3)
C13 C8 C7 121.8(3)
C9 C8 C7 119.1(3)
O6 C9 C8 120.9(4)
O6 C9 C10 121.2(3)
C8 C9 C10 117.9(3)
O7 C10 C9 112.3(3)
O7 C10 C11 110.4(3)
C9 C10 C11 109.3(3)
O7 C10 H10 108.2
C9 C10 H10 108.2
C11 C10 H10 108.2
C12 C11 C10 109.7(3)
C12 C11 H11A 109.7
C10 C11 H11A 109.7
C12 C11 H11B 109.7
C10 C11 H11B 109.7
H11A C11 H11B 108.2
C13 C12 C11 112.1(3)
C13 C12 H12A 109.2
C11 C12 H12A 109.2
C13 C12 H12B 109.2
C11 C12 H12B 109.2
H12A C12 H12B 107.9
O1 C13 C8 124.4(3)
O1 C13 C12 111.7(3)
C8 C13 C12 123.9(3)
C15 C14 C7 109.3(3)
C15 C14 H14A 109.8
C7 C14 H14A 109.8
C15 C14 H14B 109.8
C7 C14 H14B 109.8
H14A C14 H14B 108.3
O5 C15 C14 108.9(3)
O5 C15 C16 101.1(3)
C14 C15 C16 114.2(3)
O5 C15 H15 110.8
C14 C15 H15 110.8
C16 C15 H15 110.8
O4 C16 C17 110.3(3)
O4 C16 C15 103.4(3)
C17 C16 C15 114.3(3)
O4 C16 H16 109.5
C17 C16 H16 109.5
C15 C16 H16 109.5
C16 C17 C18 113.3(3)
C16 C17 H17A 108.9
C18 C17 H17A 108.9
C16 C17 H17B 108.9
C18 C17 H17B 108.9
H17A C17 H17B 107.7
C17 C18 C19 113.5(3)
C17 C18 H18A 108.9
C19 C18 H18A 108.9
C17 C18 H18B 108.9
C19 C18 H18B 108.9
H18A C18 H18B 107.7
C20 C19 C18 113.7(3)
C20 C19 H19A 108.8
C18 C19 H19A 108.8
C20 C19 H19B 108.8
C18 C19 H19B 108.8
H19A C19 H19B 107.7
C21 C20 C19 113.8(3)
C21 C20 H20A 108.8
C19 C20 H20A 108.8
C21 C20 H20B 108.8
C19 C20 H20B 108.8
H20A C20 H20B 107.7
C20 C21 C22 113.2(3)
C20 C21 H21A 108.9
C22 C21 H21A 108.9
C20 C21 H21B 108.9
C22 C21 H21B 108.9
H21A C21 H21B 107.7
C21 C22 H22A 109.5
C21 C22 H22B 109.5
H22A C22 H22B 109.5
C21 C22 H22C 109.5
H22A C22 H22C 109.5
H22B C22 H22C 109.5

loop_
_geom_bond_atom_site_label_1
_geom_bond_atom_site_label_2
_geom_bond_distance
O1 C13 1.352(4)
O1 C1 1.463(4)
O2 C1 1.399(3)
O2 H2 0.8400
O3 C2 1.435(4)
O3 H3 0.8400
O4 C5 1.436(4)
O4 C16 1.448(4)
O5 C5 1.422(4)
O5 C15 1.444(4)
O6 C9 1.236(4)
O7 C10 1.419(4)
O7 H7 0.8400
C1 C6 1.528(4)
C1 C2 1.529(4)
C2 C3 1.518(4)
C2 H2A 1.0000
C3 C4 1.526(4)
C3 H3A 0.9900
C3 H3B 0.9900
C4 C5 1.512(4)
C4 H4A 0.9900
C4 H4B 0.9900
C5 C6 1.517(5)
C6 C7 1.528(4)
C6 H6 1.0000
C7 C8 1.495(5)
C7 C14 1.533(4)
C7 H7A 1.0000
C8 C13 1.365(4)
C8 C9 1.455(5)
C9 C10 1.513(5)
C10 C11 1.514(4)
C10 H10 1.0000
C11 C12 1.512(4)
C11 H11A 0.9900
C11 H11B 0.9900
C12 C13 1.506(5)
C12 H12A 0.9900
C12 H12B 0.9900
C14 C15 1.526(4)
C14 H14A 0.9900
C14 H14B 0.9900
C15 C16 1.529(4)
C15 H15 1.0000
C16 C17 1.526(4)
C16 H16 1.0000
C17 C18 1.527(4)
C17 H17A 0.9900
C17 H17B 0.9900
C18 C19 1.533(4)
C18 H18A 0.9900
C18 H18B 0.9900
C19 C20 1.533(4)
C19 H19A 0.9900
C19 H19B 0.9900
C20 C21 1.502(5)
C20 H20A 0.9900
C20 H20B 0.9900
C21 C22 1.518(4)
C21 H21A 0.9900
C21 H21B 0.9900
C22 H22A 0.9800
C22 H22B 0.9800
C22 H22C 0.9800

loop_
_geom_hbond_atom_site_label_D
_geom_hbond_atom_site_label_H
_geom_hbond_atom_site_label_A
_geom_hbond_distance_DH
_geom_hbond_distance_HA
_geom_hbond_distance_DA
_geom_hbond_angle_DHA
_geom_hbond_site_symmetry_A
O2 H2 O6 0.84 2.02 2.832(3) 161.2 2_646
O3 H3 O7 0.84 1.98 2.789(3) 161.3 2_746
O7 H7 O3 0.84 2.04 2.848(3) 160.7 2_656

loop_
_geom_torsion_atom_site_label_1
_geom_torsion_atom_site_label_2
_geom_torsion_atom_site_label_3
_geom_torsion_atom_site_label_4
_geom_torsion
C13 O1 C1 O2 74.1(3)
C13 O1 C1 C6 -46.6(4)
C13 O1 C1 C2 -164.8(3)
O2 C1 C2 O3 52.2(4)
O1 C1 C2 O3 -66.3(3)
C6 C1 C2 O3 176.2(3)
O2 C1 C2 C3 -68.8(4)
O1 C1 C2 C3 172.7(3)
C6 C1 C2 C3 55.2(4)
O3 C2 C3 C4 -179.7(3)
C1 C2 C3 C4 -58.3(4)
C2 C3 C4 C5 56.7(4)
C15 O5 C5 O4 45.5(3)
C15 O5 C5 C4 163.7(3)
C15 O5 C5 C6 -72.5(3)
C16 O4 C5 O5 -26.5(3)
C16 O4 C5 C4 -144.9(3)
C16 O4 C5 C6 92.6(3)
C3 C4 C5 O5 71.2(4)
C3 C4 C5 O4 -174.3(3)
C3 C4 C5 C6 -52.6(4)
O5 C5 C6 C1 -69.7(4)
O4 C5 C6 C1 175.6(3)
C4 C5 C6 C1 53.7(4)
O5 C5 C6 C7 57.3(4)
O4 C5 C6 C7 -57.4(4)
C4 C5 C6 C7 -179.4(3)
O2 C1 C6 C5 69.8(4)
O1 C1 C6 C5 -171.6(3)
C2 C1 C6 C5 -54.6(4)
O2 C1 C6 C7 -56.9(4)
O1 C1 C6 C7 61.7(3)
C2 C1 C6 C7 178.7(3)
C5 C6 C7 C8 -170.2(3)
C1 C6 C7 C8 -41.7(4)
C5 C6 C7 C14 -41.2(4)
C1 C6 C7 C14 87.3(4)
C6 C7 C8 C13 7.9(4)
C14 C7 C8 C13 -119.3(4)
C6 C7 C8 C9 -166.1(3)
C14 C7 C8 C9 66.8(4)
C13 C8 C9 O6 -170.9(3)
C7 C8 C9 O6 3.3(5)
C13 C8 C9 C10 9.9(5)
C7 C8 C9 C10 -176.0(3)
O6 C9 C10 O7 15.5(5)
C8 C9 C10 O7 -165.2(3)
O6 C9 C10 C11 138.4(3)
C8 C9 C10 C11 -42.3(4)
O7 C10 C11 C12 -175.1(3)
C9 C10 C11 C12 60.9(4)
C10 C11 C12 C13 -48.1(4)
C1 O1 C13 C8 13.1(5)
C1 O1 C13 C12 -168.9(3)
C9 C8 C13 O1 -178.2(3)
C7 C8 C13 O1 7.8(5)
C9 C8 C13 C12 4.0(5)
C7 C8 C13 C12 -169.9(3)
C11 C12 C13 O1 -162.1(3)
C11 C12 C13 C8 16.0(5)
C8 C7 C14 C15 170.2(3)
C6 C7 C14 C15 44.0(4)
C5 O5 C15 C14 75.2(3)
C5 O5 C15 C16 -45.4(3)
C7 C14 C15 O5 -62.6(3)
C7 C14 C15 C16 49.5(4)
C5 O4 C16 C17 120.7(3)
C5 O4 C16 C15 -1.9(4)
O5 C15 C16 O4 28.9(3)
C14 C15 C16 O4 -87.8(4)
O5 C15 C16 C17 -91.0(3)
C14 C15 C16 C17 152.2(3)
O4 C16 C17 C18 59.7(4)
C15 C16 C17 C18 175.7(3)
C16 C17 C18 C19 177.9(3)
C17 C18 C19 C20 -65.6(4)
C18 C19 C20 C21 -173.7(3)
C19 C20 C21 C22 -173.7(3)
